data_4346879
loop_
_publ_author_name
'Hall, Nikita'
'Orio, Maylis'
'Gennari, Marcello'
'Wills, Christopher'
'Molton, Florian'
'Philouze, Christian'
'Jameson, Geoffrey B.'
'Halcrow, Malcolm A.'
'Blackman, Allan G.'
'Duboc, Carole'

_publ_section_title
;
 Multifrequency cw-EPR and DFT Studies of an Apparent Compressed
 Octahedral Cu(II) Complex.
;
_journal_issue 4
_journal_name_full 'Inorganic chemistry'
_journal_page_first 1497
_journal_page_last 1504
_journal_paper_doi 10.1021/acs.inorgchem.5b02287
_journal_volume 55
_journal_year 2016
_chemical_formula_moiety 'C24 H24 Cu N6, 2(Cl O4), 0.38(O)'
_chemical_formula_sum 'C24 H24 Cl2 Cu N6 O8.38'
_chemical_formula_weight 664.93
_space_group_crystal_system tetragonal
_space_group_IT_number 142
_space_group_name_Hall '-I 4bd 2c'
_space_group_name_H-M_alt 'I 41/a c d :2'
_atom_sites_solution_hydrogens geom
_atom_sites_solution_primary direct
_atom_sites_solution_secondary difmap
_audit_creation_date 2015-09-22
_audit_creation_method
;
  Olex2 1.1
  (compiled Sep 28 2011 20:36:17, GUI svn.r3906)
;
_cell_angle_alpha 90.00
_cell_angle_beta 90.00
_cell_angle_gamma 90.00
_cell_formula_units_Z 32
_cell_length_a 40.424(6)
_cell_length_b 40.424(6)
_cell_length_c 14.838(3)
_cell_measurement_temperature 300
_cell_volume 24247(7)
_computing_cell_refinement 'Bruker Enraf Nonius kappa CCD'
_computing_data_collection Collect
_computing_data_reduction EvalCCD
_computing_molecular_graphics
;
O. V. Dolomanov, L. J. Bourhis, R. J. Gildea, J. A. K. Howard and H. Puschmann,
OLEX2: a complete structure solution, refinement and analysis program.
J. Appl. Cryst. (2009). 42, 339-341.
;
_computing_publication_material
;
O. V. Dolomanov, L. J. Bourhis, R. J. Gildea, J. A. K. Howard and H. Puschmann,
OLEX2: a complete structure solution, refinement and analysis program.
J. Appl. Cryst. (2009). 42, 339-341.
;
_computing_structure_refinement
;
SHELXL, G.M. Sheldrick, Acta Cryst.
(2008). A64, 112-122
;
_computing_structure_solution 'SHELXS-97 (Sheldrick, 1990)'
_diffrn_ambient_temperature 300
_diffrn_detector 'CCD area detector'
_diffrn_detector_type KappaCCD
_diffrn_measured_fraction_theta_full 0.982
_diffrn_measured_fraction_theta_max 0.982
_diffrn_measurement_device_type 'Bruker-AXS-enraf-nonius KappaCCD'
_diffrn_measurement_method 'Phi and omega scans'
_diffrn_radiation_collimation 'Montel optic'
_diffrn_radiation_detector CCD
_diffrn_radiation_monochromator 'Multilayer mirrors'
_diffrn_radiation_probe x-ray
_diffrn_radiation_type MoK\a
_diffrn_radiation_wavelength 0.71073
_diffrn_reflns_av_R_equivalents 0.0422
_diffrn_reflns_av_unetI/netI 0.0250
_diffrn_reflns_limit_h_max 47
_diffrn_reflns_limit_h_min -47
_diffrn_reflns_limit_k_max 48
_diffrn_reflns_limit_k_min -46
_diffrn_reflns_limit_l_max 17
_diffrn_reflns_limit_l_min -14
_diffrn_reflns_number 55683
_diffrn_reflns_theta_full 25.01
_diffrn_reflns_theta_max 25.01
_diffrn_reflns_theta_min 2.85
_diffrn_source 'Incoatec ISG250'
_diffrn_source_target Mo
_diffrn_source_type 'Microfocus sealed tube'
_exptl_absorpt_coefficient_mu 0.952
_exptl_absorpt_correction_T_max 1
_exptl_absorpt_correction_T_min 0.409369
_exptl_absorpt_correction_type multi-scan
_exptl_absorpt_process_details
;
SADABS-2004/1 (Bruker,2004) was used for absorption correction.
R(int) was 0.1624 before and 0.0447 after correction.
The Ratio of minimum to maximum transmission is 0.4094.
The \l/2 correction factor is 0.0015.
;
_exptl_crystal_colour blue
_exptl_crystal_colour_primary blue
_exptl_crystal_density_diffrn 1.457
_exptl_crystal_density_method 'not measured'
_exptl_crystal_description prism
_exptl_crystal_F_000 10880
_exptl_crystal_size_max 0.44
_exptl_crystal_size_mid 0.31
_exptl_crystal_size_min 0.3
_refine_diff_density_max 0.445
_refine_diff_density_min -0.353
_refine_diff_density_rms 0.075
_refine_ls_extinction_method none
_refine_ls_goodness_of_fit_ref 1.060
_refine_ls_hydrogen_treatment mixed
_refine_ls_matrix_type full
_refine_ls_number_parameters 494
_refine_ls_number_reflns 5267
_refine_ls_number_restraints 640
_refine_ls_restrained_S_all 1.042
_refine_ls_R_factor_all 0.0970
_refine_ls_R_factor_gt 0.0614
_refine_ls_shift/su_max 0.001
_refine_ls_shift/su_mean 0.000
_refine_ls_structure_factor_coef Fsqd
_refine_ls_weighting_details 'calc w=1/[\s^2^(Fo^2^)+(0.1095P)^2^+50.5340P] where P=(Fo^2^+2Fc^2^)/3'
_refine_ls_weighting_scheme calc
_refine_ls_wR_factor_gt 0.1646
_refine_ls_wR_factor_ref 0.2059
_reflns_number_gt 3570
_reflns_number_total 5267
_reflns_threshold_expression >2sigma(I)
_cod_data_source_file ic5b02287_si_002.cif
_cod_data_source_block Cu_300K
_cod_original_sg_symbol_H-M 'I 41/a c d'
_cod_database_code 4346879

loop_
_space_group_symop_id
_space_group_symop_operation_xyz
1 'x, y, z'
2 '-y+1/4, x+3/4, z+1/4'
3 'x, -y, -z+1/2'
4 '-x+1/2, -y, z+1/2'
5 '-y+1/4, -x+1/4, -z+1/4'
6 'y+1/4, x+3/4, -z+3/4'
7 'y+1/4, -x+1/4, z+3/4'
8 '-x+1/2, y, -z'
9 'x+1/2, y+1/2, z+1/2'
10 '-y+3/4, x+5/4, z+3/4'
11 'x+1/2, -y+1/2, -z+1'
12 '-x+1, -y+1/2, z+1'
13 '-y+3/4, -x+3/4, -z+3/4'
14 'y+3/4, x+5/4, -z+5/4'
15 'y+3/4, -x+3/4, z+5/4'
16 '-x+1, y+1/2, -z+1/2'
17 '-x, -y, -z'
18 'y-1/4, -x-3/4, -z-1/4'
19 '-x, y, z-1/2'
20 'x-1/2, y, -z-1/2'
21 'y-1/4, x-1/4, z-1/4'
22 '-y-1/4, -x-3/4, z-3/4'
23 '-y-1/4, x-1/4, -z-3/4'
24 'x-1/2, -y, z'
25 '-x+1/2, -y+1/2, -z+1/2'
26 'y+1/4, -x-1/4, -z+1/4'
27 '-x+1/2, y+1/2, z'
28 'x, y+1/2, -z'
29 'y+1/4, x+1/4, z+1/4'
30 '-y+1/4, -x-1/4, z-1/4'
31 '-y+1/4, x+1/4, -z-1/4'
32 'x, -y+1/2, z+1/2'

loop_
_atom_site_label
_atom_site_type_symbol
_atom_site_fract_x
_atom_site_fract_y
_atom_site_fract_z
_atom_site_U_iso_or_equiv
_atom_site_adp_type
_atom_site_occupancy
_atom_site_symmetry_multiplicity
_atom_site_calc_flag
_atom_site_refinement_flags
_atom_site_disorder_assembly
_atom_site_disorder_group
Cu1 Cu 0.422475(14) 0.413481(13) 0.57540(4) 0.0662(2) Uani 1 1 d DU . .
Cl1 Cl 0.5000 0.7500 0.6250 0.0712(6) Uani 1 4 d SD . .
O11 O 0.5103(7) 0.7241(4) 0.6796(12) 0.091(6) Uani 0.25 1 d PDU . .
O12 O 0.5108(4) 0.7419(6) 0.5354(9) 0.118(10) Uani 0.25 1 d PDU . .
O13 O 0.5158(7) 0.7785(5) 0.6481(17) 0.162(14) Uani 0.25 1 d PDU . .
O14 O 0.4669(4) 0.7526(10) 0.621(2) 0.205(19) Uani 0.25 1 d PDU . .
Cl2 Cl 0.45928(4) 0.60706(4) 0.48904(10) 0.0921(5) Uani 1 1 d D . .
O21 O 0.47643(14) 0.57994(14) 0.5264(4) 0.1425(19) Uani 1 1 d DU . .
O22 O 0.42687(13) 0.59904(16) 0.4757(6) 0.184(3) Uani 1 1 d DU . .
O23 O 0.4771(2) 0.61668(19) 0.4132(4) 0.195(3) Uani 1 1 d DU . .
O24 O 0.46098(15) 0.63339(14) 0.5516(4) 0.1423(19) Uani 1 1 d DU . .
Cl3 Cl 0.55153(8) 0.4986(2) 0.7315(3) 0.0879(19) Uani 0.50 1 d PD A -1
O31 O 0.5483(3) 0.4665(2) 0.7088(15) 0.186(8) Uani 0.50 1 d PDU A -1
O32 O 0.5299(3) 0.5155(3) 0.6764(10) 0.126(5) Uani 0.50 1 d PDU A -1
O33 O 0.5840(2) 0.5085(3) 0.7139(10) 0.152(6) Uani 0.50 1 d PDU A -1
O34 O 0.5437(5) 0.5054(8) 0.8198(8) 0.284(17) Uani 0.50 1 d PDU A -1
Cl4 Cl 0.74338(16) 0.50662(16) 0.6250 0.229(6) Uani 0.50 2 d SPD . .
O41 O 0.7091(4) 0.5038(6) 0.639(2) 0.159(10) Uani 0.25 1 d PDU . .
O42 O 0.7497(8) 0.5146(8) 0.5362(11) 0.214(19) Uani 0.25 1 d PDU . .
O43 O 0.7552(7) 0.5312(6) 0.682(2) 0.218(16) Uani 0.25 1 d PDU . .
O44 O 0.7563(5) 0.4758(4) 0.649(2) 0.190(13) Uani 0.25 1 d PDU . .
N1 N 0.43968(10) 0.39518(9) 0.4506(2) 0.0668(9) Uani 1 1 d U B .
N2 N 0.43674(10) 0.36869(10) 0.6097(3) 0.0739(10) Uani 1 1 d U B .
C11A C 0.41563(18) 0.38062(19) 0.7575(4) 0.1163(19) Uani 0.432(16) 1 d PDU B 1
H11A H 0.3935 0.3722 0.7673 0.140 Uiso 0.432(16) 1 calc PR B 1
H11B H 0.4268 0.3819 0.8152 0.140 Uiso 0.432(16) 1 calc PR B 1
N3A N 0.4141(5) 0.4138(4) 0.7157(7) 0.106(3) Uani 0.432(16) 1 d PDU B 1
H3A H 0.3931 0.4214 0.7241 0.128 Uiso 0.432(16) 1 calc PR B 1
C12A C 0.4349(6) 0.4356(3) 0.7589(10) 0.130(5) Uani 0.432(16) 1 d PDU B 1
H12A H 0.4476 0.4230 0.8023 0.156 Uiso 0.432(16) 1 calc PR B 1
H12B H 0.4210 0.4507 0.7931 0.156 Uiso 0.432(16) 1 calc PR B 1
C13A C 0.4588(6) 0.4563(5) 0.7065(6) 0.140(4) Uani 0.432(16) 1 d PDU B 1
H13A H 0.4497 0.4784 0.7018 0.168 Uiso 0.432(16) 1 calc PR B 1
H13B H 0.4789 0.4580 0.7419 0.168 Uiso 0.432(16) 1 calc PR B 1
N4A N 0.4679(5) 0.4461(4) 0.6194(8) 0.106(3) Uani 0.432(16) 1 d PDU B 1
H4A H 0.4876 0.4352 0.6171 0.128 Uiso 0.432(16) 1 calc PR B 1
C14A C 0.46498(17) 0.47264(17) 0.5551(5) 0.123(2) Uani 0.432(16) 1 d PDU B 1
H14A H 0.4753 0.4659 0.4991 0.148 Uiso 0.432(16) 1 calc PR B 1
H14B H 0.4770 0.4917 0.5777 0.148 Uiso 0.432(16) 1 calc PR B 1
C11B C 0.41563(18) 0.38062(19) 0.7575(4) 0.1163(19) Uani 0.568(16) 1 d PDU B 2
H11C H 0.3923 0.3751 0.7556 0.140 Uiso 0.568(16) 1 calc PR B 2
H11D H 0.4234 0.3772 0.8187 0.140 Uiso 0.568(16) 1 calc PR B 2
N3B N 0.4198(3) 0.4148(3) 0.7337(8) 0.104(3) Uani 0.568(16) 1 d PDU B 2
H3B H 0.4036 0.4282 0.7555 0.125 Uiso 0.568(16) 1 calc PR B 2
C12B C 0.4537(3) 0.4247(3) 0.7618(7) 0.125(4) Uani 0.568(16) 1 d PDU B 2
H12C H 0.4677 0.4052 0.7638 0.150 Uiso 0.568(16) 1 calc PR B 2
H12D H 0.4527 0.4338 0.8223 0.150 Uiso 0.568(16) 1 calc PR B 2
C13B C 0.4692(4) 0.4497(4) 0.7004(6) 0.140(4) Uani 0.568(16) 1 d PDU B 2
H13C H 0.4594 0.4712 0.7123 0.168 Uiso 0.568(16) 1 calc PR B 2
H13D H 0.4926 0.4512 0.7139 0.168 Uiso 0.568(16) 1 calc PR B 2
N4B N 0.4651(4) 0.4418(3) 0.6034(7) 0.098(2) Uani 0.568(16) 1 d PDU B 2
H4B H 0.4831 0.4300 0.5854 0.118 Uiso 0.568(16) 1 calc PR B 2
C14B C 0.46498(17) 0.47264(17) 0.5551(5) 0.123(2) Uani 0.568(16) 1 d PDU B 2
H14C H 0.4770 0.4702 0.4990 0.148 Uiso 0.568(16) 1 calc PR B 2
H14D H 0.4759 0.4896 0.5908 0.148 Uiso 0.568(16) 1 calc PR B 2
C15 C 0.43040(17) 0.48259(14) 0.5364(5) 0.1009(17) Uani 1 1 d DU . .
N5 N 0.40783(12) 0.45795(9) 0.5385(3) 0.0763(10) Uani 1 1 d U B .
N6 N 0.36978(11) 0.40616(11) 0.5525(3) 0.0783(10) Uani 1 1 d U B .
C8 C 0.4627(2) 0.30983(18) 0.6596(6) 0.127(2) Uani 1 1 d U B .
H8 H 0.4723 0.2899 0.6771 0.152 Uiso 1 1 calc R . .
C5 C 0.45192(12) 0.36457(11) 0.4558(3) 0.0644(10) Uani 1 1 d U . .
C9 C 0.44766(19) 0.3290(2) 0.7211(5) 0.115(2) Uani 1 1 d U B .
H9 H 0.4465 0.3222 0.7809 0.138 Uiso 1 1 calc R . .
C4 C 0.46479(14) 0.34898(13) 0.3813(4) 0.0858(14) Uani 1 1 d U B .
H4 H 0.4735 0.3278 0.3863 0.103 Uiso 1 1 calc R . .
C6 C 0.45118(13) 0.34998(12) 0.5470(4) 0.0731(12) Uani 1 1 d U B .
C10 C 0.43400(15) 0.35845(16) 0.6957(4) 0.0922(15) Uani 1 1 d DU . .
C3 C 0.46471(15) 0.36498(15) 0.2991(4) 0.0905(15) Uani 1 1 d U . .
H3 H 0.4728 0.3545 0.2479 0.109 Uiso 1 1 calc R B .
C2 C 0.45282(15) 0.39581(15) 0.2941(4) 0.0863(14) Uani 1 1 d U B .
H2 H 0.4530 0.4072 0.2397 0.104 Uiso 1 1 calc R . .
C1 C 0.44032(14) 0.41043(13) 0.3710(3) 0.0776(13) Uani 1 1 d U . .
H1 H 0.4320 0.4318 0.3671 0.093 Uiso 1 1 calc R B .
C20 C 0.35438(14) 0.43340(16) 0.5247(4) 0.0876(14) Uani 1 1 d U . .
C19 C 0.37573(16) 0.46346(13) 0.5181(4) 0.0876(14) Uani 1 1 d U B .
C7 C 0.46413(17) 0.31965(14) 0.5702(5) 0.1027(18) Uani 1 1 d U . .
H7 H 0.4736 0.3060 0.5267 0.123 Uiso 1 1 calc R B .
C18 C 0.3655(2) 0.49466(19) 0.4955(6) 0.131(2) Uani 1 1 d U . .
H18 H 0.3435 0.4990 0.4814 0.158 Uiso 1 1 calc R B .
C17 C 0.3892(3) 0.5197(2) 0.4947(7) 0.153(3) Uani 1 1 d U B .
H17 H 0.3828 0.5411 0.4797 0.184 Uiso 1 1 calc R . .
C22 C 0.30485(19) 0.4021(3) 0.5118(7) 0.150(3) Uani 1 1 d U . .
H22 H 0.2827 0.4006 0.4949 0.180 Uiso 1 1 calc R B .
C24 C 0.35310(17) 0.37804(17) 0.5617(5) 0.1049(18) Uani 1 1 d U . .
H24 H 0.3644 0.3595 0.5828 0.126 Uiso 1 1 calc R B .
C21 C 0.32117(19) 0.4325(3) 0.5053(6) 0.138(3) Uani 1 1 d U B .
H21 H 0.3099 0.4516 0.4885 0.166 Uiso 1 1 calc R . .
C23 C 0.3207(2) 0.3749(3) 0.5422(7) 0.143(3) Uani 1 1 d U B .
H23 H 0.3097 0.3549 0.5493 0.172 Uiso 1 1 calc R . .
C16 C 0.4203(3) 0.51407(17) 0.5142(7) 0.135(3) Uani 1 1 d U B .
H16 H 0.4355 0.5313 0.5132 0.162 Uiso 1 1 calc R . .
O2 O 0.3679(14) 0.5000 0.7500 0.26(2) Uani 0.25 2 d SPU . .
O5 O 0.3283(6) 0.4217(6) 0.8750 0.33(2) Uani 0.50 2 d SPU . .

loop_
_atom_site_aniso_label
_atom_site_aniso_U_11
_atom_site_aniso_U_22
_atom_site_aniso_U_33
_atom_site_aniso_U_23
_atom_site_aniso_U_13
_atom_site_aniso_U_12
Cu1 0.0748(4) 0.0632(4) 0.0606(4) -0.0042(2) -0.0002(3) -0.0065(3)
Cl1 0.0713(9) 0.0713(9) 0.0711(14) 0.000 0.000 0.0187(12)
O11 0.109(14) 0.047(11) 0.117(17) -0.002(10) -0.007(14) 0.017(10)
O12 0.10(2) 0.17(3) 0.079(11) -0.043(15) 0.025(10) -0.017(18)
O13 0.18(3) 0.116(19) 0.19(3) -0.092(18) -0.08(2) -0.014(18)
O14 0.079(16) 0.30(4) 0.23(4) -0.05(4) 0.02(2) 0.05(2)
Cl2 0.1053(11) 0.0972(10) 0.0739(8) 0.0066(7) -0.0051(7) -0.0112(8)
O21 0.121(4) 0.141(4) 0.165(5) 0.031(4) -0.006(3) 0.030(3)
O22 0.115(4) 0.137(5) 0.302(10) 0.008(5) -0.083(5) 0.000(3)
O23 0.275(9) 0.207(7) 0.103(4) 0.020(4) 0.031(5) -0.070(6)
O24 0.174(5) 0.140(4) 0.114(4) -0.036(3) -0.010(3) -0.007(4)
Cl3 0.1001(18) 0.090(2) 0.073(6) -0.002(4) -0.0023(16) 0.009(2)
O31 0.136(9) 0.065(6) 0.36(3) 0.039(9) -0.008(12) -0.006(6)
O32 0.113(7) 0.110(7) 0.155(11) 0.057(7) 0.000(7) 0.018(6)
O33 0.098(6) 0.114(11) 0.24(2) -0.039(9) -0.028(7) -0.003(6)
O34 0.27(3) 0.51(5) 0.073(11) -0.01(2) -0.004(13) 0.09(3)
Cl4 0.173(6) 0.173(6) 0.34(2) -0.035(10) -0.035(10) 0.059(8)
O41 0.113(16) 0.116(16) 0.25(3) -0.010(18) -0.028(18) 0.035(13)
O42 0.17(2) 0.28(3) 0.20(4) -0.05(2) -0.06(3) -0.04(3)
O43 0.17(3) 0.13(2) 0.35(4) -0.04(3) -0.06(3) -0.007(19)
O44 0.16(2) 0.089(13) 0.32(4) -0.02(2) -0.02(2) 0.024(15)
N1 0.083(2) 0.055(2) 0.062(2) 0.0014(16) 0.0005(18) -0.0022(18)
N2 0.078(2) 0.078(2) 0.065(2) 0.0115(18) -0.0092(19) -0.001(2)
C11A 0.125(5) 0.156(5) 0.068(3) 0.022(3) 0.005(3) -0.002(4)
N3A 0.127(10) 0.127(7) 0.065(5) -0.007(5) -0.005(5) 0.006(6)
C12A 0.161(14) 0.150(10) 0.080(7) -0.025(9) -0.022(8) 0.007(10)
C13A 0.082(9) 0.211(9) 0.126(5) -0.082(5) -0.015(5) -0.019(7)
N4A 0.081(6) 0.126(8) 0.112(7) -0.056(6) -0.011(6) -0.021(6)
C14A 0.097(3) 0.100(4) 0.172(6) -0.041(4) 0.039(4) -0.038(3)
C11B 0.125(5) 0.156(5) 0.068(3) 0.022(3) 0.005(3) -0.002(4)
N3B 0.117(7) 0.133(6) 0.062(4) -0.030(4) -0.010(4) -0.010(6)
C12B 0.119(9) 0.155(10) 0.102(6) -0.048(6) -0.057(7) 0.008(7)
C13B 0.082(9) 0.211(9) 0.126(5) -0.082(5) -0.015(5) -0.019(7)
N4B 0.073(5) 0.117(6) 0.105(5) -0.051(4) 0.007(4) -0.016(4)
C14B 0.097(3) 0.100(4) 0.172(6) -0.041(4) 0.039(4) -0.038(3)
C15 0.122(4) 0.063(3) 0.118(5) -0.017(3) 0.039(3) -0.020(3)
N5 0.092(3) 0.055(2) 0.082(3) -0.0018(18) 0.013(2) -0.0056(19)
N6 0.078(2) 0.073(2) 0.084(3) 0.000(2) 0.000(2) -0.012(2)
C8 0.150(7) 0.088(4) 0.143(6) 0.047(4) -0.031(5) 0.010(4)
C5 0.072(3) 0.054(2) 0.067(2) -0.0057(19) -0.011(2) -0.005(2)
C9 0.119(5) 0.124(5) 0.102(4) 0.055(4) -0.022(4) -0.005(4)
C4 0.098(4) 0.067(3) 0.093(3) -0.017(2) -0.004(3) 0.007(3)
C6 0.079(3) 0.059(2) 0.081(3) 0.008(2) -0.014(2) -0.009(2)
C10 0.094(4) 0.109(4) 0.074(3) 0.029(3) -0.010(3) -0.012(3)
C3 0.100(4) 0.097(4) 0.075(3) -0.019(3) 0.010(3) 0.002(3)
C2 0.095(4) 0.095(4) 0.069(3) 0.005(3) 0.009(3) -0.002(3)
C1 0.089(3) 0.068(3) 0.076(3) 0.008(2) 0.008(3) 0.003(2)
C20 0.074(3) 0.104(3) 0.085(3) -0.005(3) -0.009(3) 0.004(3)
C19 0.105(4) 0.075(3) 0.083(3) 0.011(3) 0.005(3) 0.018(3)
C7 0.122(5) 0.069(3) 0.117(4) 0.014(3) -0.025(4) 0.008(3)
C18 0.150(6) 0.101(4) 0.143(6) 0.029(5) 0.003(5) 0.043(4)
C17 0.227(8) 0.074(4) 0.159(7) 0.038(5) 0.017(8) 0.017(5)
C22 0.069(4) 0.199(8) 0.182(8) -0.043(7) -0.005(5) -0.022(4)
C24 0.099(4) 0.097(4) 0.119(5) -0.012(4) 0.013(4) -0.027(3)
C21 0.087(4) 0.167(6) 0.161(7) 0.000(6) -0.020(5) 0.015(4)
C23 0.098(5) 0.144(6) 0.189(9) -0.048(6) 0.015(5) -0.037(4)
C16 0.183(6) 0.064(3) 0.158(7) 0.002(4) 0.049(6) -0.023(4)
O2 0.27(4) 0.44(6) 0.064(16) -0.02(3) 0.000 0.000
O5 0.250(19) 0.250(19) 0.50(5) -0.11(2) -0.11(2) -0.01(2)

loop_
_atom_type_symbol
_atom_type_description
_atom_type_scat_dispersion_real
_atom_type_scat_dispersion_imag
_atom_type_scat_source
C C 0.0033 0.0016 'International Tables Vol C Tables 4.2.6.8 and 6.1.1.4'
H H 0.0000 0.0000 'International Tables Vol C Tables 4.2.6.8 and 6.1.1.4'
Cl Cl 0.1484 0.1585 'International Tables Vol C Tables 4.2.6.8 and 6.1.1.4'
Cu Cu 0.3201 1.2651 'International Tables Vol C Tables 4.2.6.8 and 6.1.1.4'
N N 0.0061 0.0033 'International Tables Vol C Tables 4.2.6.8 and 6.1.1.4'
O O 0.0106 0.0060 'International Tables Vol C Tables 4.2.6.8 and 6.1.1.4'

loop_
_geom_angle_atom_site_label_1
_geom_angle_atom_site_label_2
_geom_angle_atom_site_label_3
_geom_angle
_geom_angle_site_symmetry_1
_geom_angle_site_symmetry_3
N1 Cu1 N4A 100.6(4) . .
N1 Cu1 N3B 154.0(4) . .
N1 Cu1 N6 97.91(16) . .
N2 Cu1 N1 78.91(16) . .
N2 Cu1 N3A 78.4(5) . .
N2 Cu1 N4A 102.4(5) . .
N2 Cu1 N3B 77.0(4) . .
N2 Cu1 N4B 102.1(4) . .
N2 Cu1 N5 178.71(18) . .
N2 Cu1 N6 101.66(17) . .
N3A Cu1 N1 157.0(6) . .
N3A Cu1 N4A 81.2(5) . .
N3A Cu1 N3B 6.7(7) . .
N3A Cu1 N4B 86.1(5) . .
N3A Cu1 N6 89.9(5) . .
N4A Cu1 N3B 75.2(4) . .
N4B Cu1 N1 95.4(3) . .
N4B Cu1 N4A 5.2(6) . .
N4B Cu1 N3B 80.1(3) . .
N4B Cu1 N6 154.6(4) . .
N5 Cu1 N1 100.05(16) . .
N5 Cu1 N3A 102.7(5) . .
N5 Cu1 N4A 78.5(5) . .
N5 Cu1 N3B 104.1(4) . .
N5 Cu1 N4B 78.8(4) . .
N5 Cu1 N6 77.68(18) . .
N6 Cu1 N4A 152.0(6) . .
N6 Cu1 N3B 96.6(3) . .
O11 Cl1 O11 84(2) 5_666 .
O11 Cl1 O11 108.4(17) 14_445 5_666
O11 Cl1 O11 143(2) 14_445 .
O11 Cl1 O11 108.5(17) . 12_564
O11 Cl1 O11 143(2) 5_666 12_564
O11 Cl1 O11 84(2) 14_445 12_564
O13 Cl1 O11 49.9(12) 14_445 5_666
O13 Cl1 O11 110.4(11) . .
O13 Cl1 O11 93(2) 5_666 .
O13 Cl1 O11 104.4(19) 12_564 5_666
O13 Cl1 O11 49.9(12) 5_666 14_445
O13 Cl1 O11 93(2) 12_564 14_445
O13 Cl1 O11 110.4(11) 14_445 14_445
O13 Cl1 O11 110.4(11) 5_666 5_666
O13 Cl1 O11 93(2) . 5_666
O13 Cl1 O11 104.4(19) . 14_445
O13 Cl1 O11 104.4(19) 5_666 12_564
O13 Cl1 O11 49.9(12) . 12_564
O13 Cl1 O11 104.4(19) 14_445 .
O13 Cl1 O11 49.9(12) 12_564 .
O13 Cl1 O11 93(2) 14_445 12_564
O13 Cl1 O11 110.4(11) 12_564 12_564
O13 Cl1 O13 43(3) . 14_445
O13 Cl1 O13 151(2) 5_666 14_445
O13 Cl1 O13 149(3) 12_564 14_445
O13 Cl1 O13 43(3) 5_666 12_564
O13 Cl1 O13 151(2) . 12_564
O13 Cl1 O13 149(3) . 5_666
O14 Cl1 O11 112.5(14) 5_666 5_666
O14 Cl1 O11 36.9(17) 12_564 5_666
O14 Cl1 O11 70.6(14) 12_564 .
O14 Cl1 O11 112.5(14) 12_564 12_564
O14 Cl1 O11 138.5(14) 5_666 .
O14 Cl1 O11 36.9(17) 14_445 .
O14 Cl1 O11 112.5(14) . .
O14 Cl1 O11 36.9(17) 5_666 12_564
O14 Cl1 O11 138.5(14) 14_445 12_564
O14 Cl1 O11 70.6(14) . 12_564
O14 Cl1 O11 70.6(14) 5_666 14_445
O14 Cl1 O11 112.5(14) 14_445 14_445
O14 Cl1 O11 36.9(17) . 14_445
O14 Cl1 O11 70.6(14) 14_445 5_666
O14 Cl1 O11 138.5(14) . 5_666
O14 Cl1 O11 138.5(14) 12_564 14_445
O14 Cl1 O13 66.9(15) 14_445 5_666
O14 Cl1 O13 35(2) . 5_666
O14 Cl1 O13 114.5(14) 5_666 5_666
O14 Cl1 O13 143(3) 12_564 5_666
O14 Cl1 O13 114.4(14) . .
O14 Cl1 O13 143(3) 14_445 .
O14 Cl1 O13 35(2) 5_666 .
O14 Cl1 O13 66.9(15) 12_564 .
O14 Cl1 O13 143(3) . 14_445
O14 Cl1 O13 114.4(14) 14_445 14_445
O14 Cl1 O13 66.9(15) 5_666 14_445
O14 Cl1 O13 35(2) 12_564 14_445
O14 Cl1 O13 66.9(15) . 12_564
O14 Cl1 O13 35(2) 14_445 12_564
O14 Cl1 O13 114.4(14) 12_564 12_564
O14 Cl1 O13 143(3) 5_666 12_564
O14 Cl1 O14 175(3) 14_445 5_666
O14 Cl1 O14 81(3) . 5_666
O14 Cl1 O14 99(4) . 14_445
O14 Cl1 O14 99(4) 5_666 12_564
O14 Cl1 O14 81(3) 14_445 12_564
O14 Cl1 O14 175(3) . 12_564
Cl1 O11 O12 53.3(8) . 14_445
Cl1 O11 O14 53.4(9) . 12_564
O12 O11 Cl1 77.0(16) 5_666 .
O12 O11 O12 28(2) 5_666 14_445
O12 O11 O13 103(4) 5_666 12_564
O12 O11 O14 141(4) 5_666 14_445
O12 O11 O14 88(3) 5_666 12_564
O13 O11 Cl1 63.9(10) 12_564 .
O13 O11 O12 79.0(18) 12_564 14_445
O13 O11 O14 111.3(15) 12_564 12_564
O14 O11 Cl1 68.7(16) 14_445 .
O14 O11 O12 84.5(18) 12_564 14_445
O14 O11 O12 113(3) 14_445 14_445
O14 O11 O13 45(3) 14_445 12_564
O14 O11 O14 86(3) 14_445 12_564
Cl1 O12 O11 50.7(7) . 14_445
Cl1 O12 O13 53.9(9) . 14_445
Cl1 O12 O14 52.7(9) . 12_564
Cl1 O12 O14 48.6(9) . 14_445
O11 O12 Cl1 70.0(15) 5_666 .
O11 O12 O11 120(2) 5_666 14_445
O11 O12 O12 132(3) 5_666 12_564
O11 O12 O13 47(2) 5_666 14_445
O11 O12 O14 64(2) 5_666 14_445
O11 O12 O14 81.2(12) 14_445 14_445
O11 O12 O14 20(3) 5_666 12_564
O12 O12 Cl1 67.6(8) 12_564 .
O12 O12 O11 20.0(10) 12_564 14_445
O12 O12 O13 90(3) 12_564 14_445
O12 O12 O14 101.1(19) 12_564 14_445
O12 O12 O14 111.8(18) 12_564 12_564
O13 O12 O11 86.3(12) 14_445 14_445
O13 O12 O14 86.7(15) 14_445 14_445
O13 O12 O14 30(2) 14_445 12_564
O14 O12 O11 100.7(13) 12_564 14_445
O14 O12 O14 63(2) 12_564 14_445
Cl1 O13 O12 58.6(10) . 14_445
Cl1 O13 O14 56.0(10) . 12_564
O11 O13 Cl1 66.2(13) 12_564 .
O11 O13 O12 30.2(18) 12_564 14_445
O11 O13 O14 117(2) 12_564 12_564
O13 O13 Cl1 68.5(13) 14_445 .
O13 O13 O11 134.3(12) 14_445 12_564
O13 O13 O12 121(2) 14_445 14_445
O13 O13 O14 31(2) 14_445 12_564
O14 O13 Cl1 71(2) 5_666 .
O14 O13 O11 48(3) 5_666 12_564
O14 O13 O12 94.4(18) 12_564 14_445
O14 O13 O12 76(4) 5_666 14_445
O14 O13 O13 110(4) 5_666 14_445
O14 O13 O14 122(2) 5_666 12_564
Cl1 O14 O11 56.0(10) . 12_564
Cl1 O14 O12 58.5(13) . 12_564
Cl1 O14 O12 53.5(9) . 14_445
Cl1 O14 O13 57.1(10) . 12_564
Cl1 O14 O14 49.4(17) . 5_666
O11 O14 Cl1 74.3(14) 14_445 .
O11 O14 O11 94(3) 14_445 12_564
O11 O14 O12 19(2) 14_445 12_564
O11 O14 O12 115(3) 14_445 14_445
O11 O14 O12 27.4(10) 12_564 14_445
O11 O14 O13 112(3) 14_445 12_564
O11 O14 O14 64(4) 14_445 5_666
O11 O14 O14 29.6(12) 12_564 5_666
O12 O14 O11 91.5(16) 12_564 12_564
O12 O14 O12 106.5(14) 12_564 14_445
O12 O14 O14 63(2) 12_564 5_666
O13 O14 Cl1 73.6(16) 5_666 .
O13 O14 O11 127(3) 5_666 12_564
O13 O14 O11 94.7(17) 12_564 12_564
O13 O14 O11 87(3) 5_666 14_445
O13 O14 O12 74(3) 5_666 12_564
O13 O14 O12 71.2(13) 12_564 14_445
O13 O14 O12 109(3) 5_666 14_445
O13 O14 O12 94.0(16) 12_564 12_564
O13 O14 O13 39(4) 5_666 12_564
O13 O14 O14 120(3) 5_666 5_666
O13 O14 O14 104.3(17) 12_564 5_666
O14 O14 O12 53.5(16) 5_666 14_445
O21 Cl2 O24 107.6(4) . .
O22 Cl2 O21 110.1(4) . .
O22 Cl2 O23 116.6(5) . .
O22 Cl2 O24 108.7(4) . .
O23 Cl2 O21 106.2(5) . .
O23 Cl2 O24 107.2(4) . .
O31 Cl3 O32 105.5(8) . .
O31 Cl3 O33 108.8(8) . .
O31 Cl3 O34 114.0(13) . .
O32 Cl3 O33 110.1(9) . .
O32 Cl3 O34 108.7(11) . .
O34 Cl3 O33 109.7(12) . .
O41 Cl4 O41 100.5(18) 5_666 .
O42 Cl4 O41 109.8(13) . .
O42 Cl4 O41 67.5(17) 5_666 .
O42 Cl4 O41 109.8(13) 5_666 5_666
O42 Cl4 O41 67.5(16) . 5_666
O42 Cl4 O42 176(3) 5_666 .
O42 Cl4 O43 110.4(14) 5_666 5_666
O42 Cl4 O43 110.4(14) . .
O42 Cl4 O43 68.5(15) . 5_666
O42 Cl4 O43 68.5(15) 5_666 .
O42 Cl4 O44 71(2) . 5_666
O42 Cl4 O44 112.4(14) . .
O42 Cl4 O44 71(2) 5_666 .
O42 Cl4 O44 112.4(14) 5_666 5_666
O43 Cl4 O41 49.7(14) . 5_666
O43 Cl4 O41 108.2(14) 5_666 5_666
O43 Cl4 O41 108.2(14) . .
O43 Cl4 O41 49.7(14) 5_666 .
O43 Cl4 O43 150(2) 5_666 .
O43 Cl4 O44 110.8(13) 5_666 5_666
O43 Cl4 O44 110.8(13) . .
O43 Cl4 O44 96.5(17) 5_666 .
O43 Cl4 O44 96.5(17) . 5_666
O44 Cl4 O41 152.3(14) . 5_666
O44 Cl4 O41 152.3(14) 5_666 .
O44 Cl4 O41 105.0(11) . .
O44 Cl4 O41 105.0(11) 5_666 5_666
O44 Cl4 O44 53(2) . 5_666
Cl4 O41 O42 55.4(10) . 5_666
O43 O41 Cl4 64.3(11) 5_666 .
O43 O41 O42 112.4(16) 5_666 5_666
Cl4 O42 O41 57.0(12) . 5_666
Cl4 O42 O43 55.9(11) . 5_666
Cl4 O42 O44 54.9(14) . 5_666
O41 O42 O43 94(2) 5_666 5_666
O41 O42 O44 89.2(15) 5_666 5_666
O42 O42 Cl4 163(3) 8_656 .
O42 O42 O41 136.3(12) 8_656 5_666
O42 O42 O43 109(4) 8_656 5_666
O42 O42 O44 125(3) 8_656 5_666
O43 O42 O44 92.3(18) 5_666 5_666
Cl4 O43 O42 55.5(9) . 5_666
O41 O43 Cl4 66.0(13) 5_666 .
O41 O43 O42 112(2) 5_666 5_666
Cl4 O44 O42 53.8(10) . 5_666
O44 O44 Cl4 63.6(10) 5_666 .
O44 O44 O42 106.6(18) 5_666 5_666
C5 N1 Cu1 113.3(3) . .
C1 N1 Cu1 128.4(3) . .
C1 N1 C5 118.2(4) . .
C6 N2 Cu1 118.1(3) . .
C6 N2 C10 121.5(5) . .
C10 N2 Cu1 120.3(4) . .
H11A C11A H11B 108.4 . .
N3A C11A H11A 110.1 . .
N3A C11A H11B 110.1 . .
N3A C11A C10 108.1(8) . .
C10 C11A H11A 110.1 . .
C10 C11A H11B 110.1 . .
Cu1 N3A H3A 106.7 . .
C11A N3A Cu1 113.6(10) . .
C11A N3A H3A 106.7 . .
C12A N3A Cu1 111.5(8) . .
C12A N3A C11A 111.1(12) . .
C12A N3A H3A 106.7 . .
N3A C12A H12A 107.1 . .
N3A C12A H12B 107.1 . .
N3A C12A C13A 120.7(9) . .
H12A C12A H12B 106.8 . .
C13A C12A H12A 107.1 . .
C13A C12A H12B 107.1 . .
C12A C13A H13A 107.6 . .
C12A C13A H13B 107.6 . .
H13A C13A H13B 107.0 . .
N4A C13A C12A 118.8(10) . .
N4A C13A H13A 107.6 . .
N4A C13A H13B 107.6 . .
Cu1 N4A H4A 113.8 . .
C13A N4A Cu1 102.6(7) . .
C13A N4A H4A 113.8 . .
C13A N4A C14A 111.7(14) . .
C14A N4A Cu1 99.8(8) . .
C14A N4A H4A 113.8 . .
N4A C14A H14A 108.8 . .
N4A C14A H14B 108.8 . .
N4A C14A C15 113.8(9) . .
H14A C14A H14B 107.7 . .
C15 C14A H14A 108.8 . .
C15 C14A H14B 108.8 . .
Cu1 N3B H3B 113.7 . .
C12B N3B Cu1 104.2(7) . .
C12B N3B H3B 113.7 . .
N3B C12B H12C 108.9 . .
N3B C12B H12D 108.9 . .
N3B C12B C13B 113.3(8) . .
H12C C12B H12D 107.7 . .
C13B C12B H12C 108.9 . .
C13B C12B H12D 108.9 . .
C12B C13B H13C 108.9 . .
C12B C13B H13D 108.9 . .
H13C C13B H13D 107.7 . .
N4B C13B C12B 113.5(8) . .
N4B C13B H13C 108.9 . .
N4B C13B H13D 108.9 . .
Cu1 N4B H4B 108.0 . .
C13B N4B Cu1 113.5(6) . .
C13B N4B H4B 108.0 . .
N5 C15 C14A 115.7(5) . .
N5 C15 C16 119.1(7) . .
C16 C15 C14A 125.2(7) . .
C15 N5 Cu1 118.4(4) . .
C19 N5 Cu1 120.1(3) . .
C19 N5 C15 121.5(5) . .
C20 N6 Cu1 113.2(4) . .
C24 N6 Cu1 126.6(4) . .
C24 N6 C20 120.2(5) . .
C9 C8 H8 119.9 . .
C9 C8 C7 120.3(6) . .
C7 C8 H8 119.9 . .
N1 C5 C4 121.3(5) . .
N1 C5 C6 114.5(4) . .
C4 C5 C6 124.2(4) . .
C8 C9 H9 120.1 . .
C8 C9 C10 119.9(6) . .
C10 C9 H9 120.1 . .
C5 C4 H4 120.2 . .
C5 C4 C3 119.7(5) . .
C3 C4 H4 120.2 . .
N2 C6 C5 114.9(4) . .
N2 C6 C7 119.9(5) . .
C7 C6 C5 125.2(5) . .
N2 C10 C11A 116.2(5) . .
N2 C10 C9 119.8(6) . .
C9 C10 C11A 124.0(6) . .
C4 C3 H3 120.5 . .
C2 C3 C4 119.0(5) . .
C2 C3 H3 120.5 . .
C3 C2 H2 120.5 . .
C3 C2 C1 119.0(5) . .
C1 C2 H2 120.5 . .
N1 C1 C2 122.8(5) . .
N1 C1 H1 118.6 . .
C2 C1 H1 118.6 . .
N6 C20 C19 115.0(5) . .
N6 C20 C21 120.1(7) . .
C21 C20 C19 124.9(7) . .
N5 C19 C20 114.0(4) . .
N5 C19 C18 119.8(6) . .
C18 C19 C20 126.2(7) . .
C8 C7 H7 120.7 . .
C6 C7 C8 118.6(7) . .
C6 C7 H7 120.7 . .
C19 C18 H18 121.3 . .
C19 C18 C17 117.5(8) . .
C17 C18 H18 121.3 . .
C18 C17 H17 118.9 . .
C16 C17 C18 122.2(8) . .
C16 C17 H17 118.9 . .
C21 C22 H22 119.5 . .
C23 C22 H22 119.5 . .
C23 C22 C21 121.0(7) . .
N6 C24 H24 118.3 . .
N6 C24 C23 123.4(8) . .
C23 C24 H24 118.3 . .
C20 C21 C22 117.9(8) . .
C20 C21 H21 121.0 . .
C22 C21 H21 121.0 . .
C22 C23 C24 117.2(8) . .
C22 C23 H23 121.4 . .
C24 C23 H23 121.4 . .
C15 C16 H16 120.0 . .
C17 C16 C15 120.0(8) . .
C17 C16 H16 120.0 . .

loop_
_geom_bond_atom_site_label_1
_geom_bond_atom_site_label_2
_geom_bond_distance
_geom_bond_site_symmetry_2
Cu1 N1 2.112(4) .
Cu1 N2 1.967(4) .
Cu1 N3A 2.108(12) .
Cu1 N4A 2.351(12) .
Cu1 N3B 2.352(12) .
Cu1 N4B 2.110(12) .
Cu1 N5 1.970(4) .
Cu1 N6 2.177(4) .
Cl1 O11 1.387(14) 5_666
Cl1 O11 1.387(14) 14_445
Cl1 O11 1.387(14) 12_564
Cl1 O11 1.387(14) .
Cl1 O13 1.361(13) 12_564
Cl1 O13 1.361(13) 14_445
Cl1 O13 1.361(13) .
Cl1 O13 1.361(13) 5_666
Cl1 O14 1.342(14) 14_445
Cl1 O14 1.342(14) .
Cl1 O14 1.342(14) 12_564
Cl1 O14 1.342(14) 5_666
O11 O12 1.74(3) 14_445
O11 O12 0.80(2) 5_666
O11 O13 1.16(3) 12_564
O11 O14 0.87(4) 14_445
O11 O14 1.58(3) 12_564
O12 O11 1.74(3) 14_445
O12 O11 0.80(2) 5_666
O12 O12 1.09(4) 12_564
O12 O13 1.56(4) 14_445
O12 O14 1.75(3) 14_445
O12 O14 1.57(3) 12_564
O13 O11 1.16(3) 12_564
O13 O12 1.55(4) 14_445
O13 O13 1.00(6) 14_445
O13 O14 1.49(3) 12_564
O13 O14 0.82(5) 5_666
O14 O11 1.58(3) 12_564
O14 O11 0.87(4) 14_445
O14 O12 1.75(3) 14_445
O14 O12 1.57(3) 12_564
O14 O13 0.82(5) 5_666
O14 O13 1.49(3) 12_564
O14 O14 1.75(6) 5_666
Cl2 O21 1.411(5) .
Cl2 O22 1.364(5) .
Cl2 O23 1.393(6) .
Cl2 O24 1.414(5) .
Cl3 O31 1.348(12) .
Cl3 O32 1.376(10) .
Cl3 O33 1.396(9) .
Cl3 O34 1.376(12) .
Cl4 O41 1.405(14) 5_666
Cl4 O41 1.405(14) .
Cl4 O42 1.380(15) .
Cl4 O42 1.380(15) 5_666
Cl4 O43 1.386(15) .
Cl4 O43 1.386(15) 5_666
Cl4 O44 1.398(14) .
Cl4 O44 1.398(14) 5_666
O41 O42 1.55(3) 5_666
O41 O43 1.17(3) 5_666
O42 O41 1.55(3) 5_666
O42 O42 1.08(3) 8_656
O42 O43 1.56(4) 5_666
O42 O44 1.62(4) 5_666
O43 O41 1.17(3) 5_666
O43 O42 1.56(4) 5_666
O44 O42 1.62(4) 5_666
O44 O44 1.25(5) 5_666
N1 C5 1.335(6) .
N1 C1 1.332(6) .
N2 C6 1.333(7) .
N2 C10 1.347(7) .
C11A H11A 0.9700 .
C11A H11B 0.9700 .
C11A N3A 1.481(16) .
C11A C10 1.482(9) .
N3A H3A 0.9100 .
N3A C12A 1.376(14) .
C12A H12A 0.9700 .
C12A H12B 0.9700 .
C12A C13A 1.496(9) .
C13A H13A 0.9700 .
C13A H13B 0.9700 .
C13A N4A 1.404(16) .
N4A H4A 0.9100 .
N4A C14A 1.441(17) .
C14A H14A 0.9700 .
C14A H14B 0.9700 .
C14A C15 1.481(9) .
N3B H3B 0.9100 .
N3B C12B 1.487(13) .
C12B H12C 0.9700 .
C12B H12D 0.9700 .
C12B C13B 1.498(9) .
C13B H13C 0.9700 .
C13B H13D 0.9700 .
C13B N4B 1.483(12) .
N4B H4B 0.9100 .
C15 N5 1.351(7) .
C15 C16 1.377(10) .
N5 C19 1.351(7) .
N6 C20 1.331(7) .
N6 C24 1.328(7) .
C8 H8 0.9300 .
C8 C9 1.343(11) .
C8 C7 1.387(10) .
C5 C4 1.374(7) .
C5 C6 1.477(7) .
C9 H9 0.9300 .
C9 C10 1.367(9) .
C4 H4 0.9300 .
C4 C3 1.381(8) .
C6 C7 1.377(7) .
C3 H3 0.9300 .
C3 C2 1.338(8) .
C2 H2 0.9300 .
C2 C1 1.381(8) .
C1 H1 0.9300 .
C20 C19 1.494(8) .
C20 C21 1.373(9) .
C19 C18 1.369(8) .
C7 H7 0.9300 .
C18 H18 0.9300 .
C18 C17 1.396(13) .
C17 H17 0.9300 .
C17 C16 1.307(13) .
C22 H22 0.9300 .
C22 C21 1.401(14) .
C22 C23 1.348(13) .
C24 H24 0.9300 .
C24 C23 1.348(11) .
C21 H21 0.9300 .
C23 H23 0.9300 .
C16 H16 0.9300 .

loop_
_geom_hbond_atom_site_label_D
_geom_hbond_atom_site_label_H
_geom_hbond_atom_site_label_A
_geom_hbond_distance_DH
_geom_hbond_distance_HA
_geom_hbond_distance_DA
_geom_hbond_angle_DHA
_geom_hbond_site_symmetry_A
N4A H4A O21 0.91 2.65 3.30(2) 128.5 17_666
N4A H4A O23 0.91 2.58 3.41(2) 152.0 17_666
N4B H4B O21 0.91 2.36 3.174(15) 148.1 17_666
N4B H4B O23 0.91 2.48 3.332(18) 156.1 17_666
